data_7231617
loop_
_publ_author_name
'Xiao, Zhen'
'Li, Juanjuan'
'Yue, Qiang'
'Zhang, Qian'
'Li, Dong'

_publ_section_title
;
 An efficient and atom-economical route to N-aryl amino alcohols from
 primary amines
;
_journal_issue 60
_journal_name_full 'RSC Advances'
_journal_page_first 34304
_journal_paper_doi 10.1039/C8RA07355D
_journal_volume 8
_journal_year 2018
_chemical_formula_moiety 'C11 H16 Br N O'
_chemical_formula_sum 'C11 H16 Br N O'
_chemical_formula_weight 258.16
_space_group_crystal_system monoclinic
_space_group_IT_number 14
_space_group_name_Hall '-P 2ybc'
_space_group_name_H-M_alt 'P 1 21/c 1'
_symmetry_space_group_name_Hall '-P 2ybc'
_symmetry_space_group_name_H-M 'P 1 21/c 1'
_atom_sites_solution_hydrogens mixed
_atom_sites_solution_primary direct
_audit_creation_date 2018-07-02
_audit_creation_method
;
Olex2 1.2
(compiled 2018.05.29 svn.r3508 for OlexSys, GUI svn.r5506)
;
_audit_update_record
;
2018-07-28 deposited with the CCDC.
2018-10-05 downloaded from the CCDC.
;
_cell_angle_alpha 90
_cell_angle_beta 102.615(5)
_cell_angle_gamma 90
_cell_formula_units_Z 4
_cell_length_a 12.1817(7)
_cell_length_b 6.0879(3)
_cell_length_c 15.7708(8)
_cell_measurement_reflns_used 1766
_cell_measurement_temperature 293(2)
_cell_measurement_theta_max 70.4380
_cell_measurement_theta_min 3.7130
_cell_volume 1141.34(11)
_computing_cell_refinement
;
CrysAlisPro, Agilent Technologies,
Version 1.171.37.35 (release 13-08-2014 CrysAlis171 .NET)
(compiled Aug 13 2014,18:06:01)
;
_computing_data_collection
;
CrysAlisPro, Agilent Technologies,
Version 1.171.37.35 (release 13-08-2014 CrysAlis171 .NET)
(compiled Aug 13 2014,18:06:01)
;
_computing_data_reduction
;
CrysAlisPro, Agilent Technologies,
Version 1.171.37.35 (release 13-08-2014 CrysAlis171 .NET)
(compiled Aug 13 2014,18:06:01)
;
_computing_molecular_graphics 'Olex2 (Dolomanov et al., 2009)'
_computing_publication_material 'Olex2 (Dolomanov et al., 2009)'
_computing_structure_refinement 'ShelXL (Sheldrick, 2015)'
_computing_structure_solution 'ShelXS (Sheldrick, 2008)'
_diffrn_ambient_temperature 293(2)
_diffrn_detector 'CCD plate'
_diffrn_detector_area_resol_mean 16.2312
_diffrn_detector_type Eos
_diffrn_measured_fraction_theta_full 0.999
_diffrn_measured_fraction_theta_max 0.999
_diffrn_measurement_details
;
#__ type_ start__ end____ width___ exp.time_
  1 omega -103.00   -5.00   1.0000    1.0000
omega____ theta____ kappa____ phi______ frames
    -      -33.5000  -77.0000  120.0000 98

#__ type_ start__ end____ width___ exp.time_
  2 omega   18.00  105.00   1.0000    1.0000
omega____ theta____ kappa____ phi______ frames
    -       36.4734   57.0000 -120.0000 87

#__ type_ start__ end____ width___ exp.time_
  3 omega   -4.00   77.00   1.0000    1.0000
omega____ theta____ kappa____ phi______ frames
    -       36.4734  -99.0000  -30.0000 81

#__ type_ start__ end____ width___ exp.time_
  4 omega   -1.00  109.00   1.0000    1.0000
omega____ theta____ kappa____ phi______ frames
    -       36.4734   19.0000 -150.0000 110

#__ type_ start__ end____ width___ exp.time_
  5 omega  -32.00   36.00   1.0000    1.0000
omega____ theta____ kappa____ phi______ frames
    -       36.4734  -57.0000    0.0000 68

#__ type_ start__ end____ width___ exp.time_
  6 omega   58.00  109.00   1.0000    1.0000
omega____ theta____ kappa____ phi______ frames
    -       36.4734  178.0000  -90.0000 51

#__ type_ start__ end____ width___ exp.time_
  7 omega  -31.00    1.00   1.0000    1.0000
omega____ theta____ kappa____ phi______ frames
    -       36.4734  -77.0000   90.0000 32

#__ type_ start__ end____ width___ exp.time_
  8 omega   62.00   92.00   1.0000    1.0000
omega____ theta____ kappa____ phi______ frames
    -      108.0000  -45.0000  -30.0000 30

#__ type_ start__ end____ width___ exp.time_
  9 omega   53.00   85.00   1.0000    1.0000
omega____ theta____ kappa____ phi______ frames
    -      108.0000  -30.0000  -60.0000 32

#__ type_ start__ end____ width___ exp.time_
 10 omega   37.00   88.00   1.0000    1.0000
omega____ theta____ kappa____ phi______ frames
    -      108.0000  -30.0000   60.0000 51

#__ type_ start__ end____ width___ exp.time_
 11 omega   52.00   84.00   1.0000    1.0000
omega____ theta____ kappa____ phi______ frames
    -      108.0000  -30.0000  -90.0000 32

#__ type_ start__ end____ width___ exp.time_
 12 omega   48.00   74.00   1.0000    1.0000
omega____ theta____ kappa____ phi______ frames
    -      108.0000  -30.0000 -180.0000 26

#__ type_ start__ end____ width___ exp.time_
 13 omega   45.00   82.00   1.0000    1.0000
omega____ theta____ kappa____ phi______ frames
    -      108.0000  -30.0000 -120.0000 37

#__ type_ start__ end____ width___ exp.time_
 14 omega   73.00  108.00   1.0000    1.0000
omega____ theta____ kappa____ phi______ frames
    -      108.0000 -111.0000  150.0000 35

#__ type_ start__ end____ width___ exp.time_
 15 omega   38.00  109.00   1.0000    1.0000
omega____ theta____ kappa____ phi______ frames
    -      108.0000  -94.0000 -120.0000 71

#__ type_ start__ end____ width___ exp.time_
 16 omega   46.00  103.00   1.0000    1.0000
omega____ theta____ kappa____ phi______ frames
    -      108.0000  -94.0000    0.0000 57

#__ type_ start__ end____ width___ exp.time_
 17 omega   42.00  130.00   1.0000    1.0000
omega____ theta____ kappa____ phi______ frames
    -      108.0000  -15.0000  -30.0000 88
;
_diffrn_measurement_device 'four-circle diffractometer'
_diffrn_measurement_device_type 'Xcalibur, Eos, Gemini'
_diffrn_measurement_method '\w scans'
_diffrn_orient_matrix_UB_11 -0.0359777000
_diffrn_orient_matrix_UB_12 0.0646423000
_diffrn_orient_matrix_UB_13 -0.0965134000
_diffrn_orient_matrix_UB_21 0.1231148000
_diffrn_orient_matrix_UB_22 -0.0176966000
_diffrn_orient_matrix_UB_23 -0.0089635000
_diffrn_orient_matrix_UB_31 -0.0185350000
_diffrn_orient_matrix_UB_32 -0.2440343000
_diffrn_orient_matrix_UB_33 -0.0249537000
_diffrn_radiation_monochromator graphite
_diffrn_radiation_probe x-ray
_diffrn_radiation_type CuK\a
_diffrn_radiation_wavelength 1.54184
_diffrn_reflns_av_R_equivalents 0.0228
_diffrn_reflns_av_unetI/netI 0.0332
_diffrn_reflns_Laue_measured_fraction_full 0.999
_diffrn_reflns_Laue_measured_fraction_max 0.999
_diffrn_reflns_limit_h_max 14
_diffrn_reflns_limit_h_min -14
_diffrn_reflns_limit_k_max 4
_diffrn_reflns_limit_k_min -7
_diffrn_reflns_limit_l_max 14
_diffrn_reflns_limit_l_min -18
_diffrn_reflns_number 4234
_diffrn_reflns_point_group_measured_fraction_full 0.999
_diffrn_reflns_point_group_measured_fraction_max 0.999
_diffrn_reflns_theta_full 67.026
_diffrn_reflns_theta_max 67.026
_diffrn_reflns_theta_min 3.718
_diffrn_source 'Enhance (Cu) X-ray Source'
_exptl_absorpt_coefficient_mu 4.653
_exptl_absorpt_correction_T_max 1.00000
_exptl_absorpt_correction_T_min 0.61020
_exptl_absorpt_correction_type multi-scan
_exptl_absorpt_process_details
;
CrysAlisPro, Agilent Technologies,
Version 1.171.37.35 (release 13-08-2014 CrysAlis171 .NET)
(compiled Aug 13 2014,18:06:01)
Empirical absorption correction using spherical harmonics,
 implemented in SCALE3 ABSPACK scaling algorithm.
;
_exptl_crystal_colour colourless
_exptl_crystal_colour_primary colourless
_exptl_crystal_density_diffrn 1.502
_exptl_crystal_description prism
_exptl_crystal_F_000 528
_exptl_crystal_size_max 0.2
_exptl_crystal_size_mid 0.15
_exptl_crystal_size_min 0.14
_refine_diff_density_max 0.242
_refine_diff_density_min -0.482
_refine_diff_density_rms 0.064
_refine_ls_extinction_coef 0.0106(6)
_refine_ls_extinction_expression Fc^*^=kFc[1+0.001xFc^2^\l^3^/sin(2\q)]^-1/4^
_refine_ls_extinction_method 'SHELXL-2014/7 (Sheldrick 2014'
_refine_ls_goodness_of_fit_ref 1.077
_refine_ls_hydrogen_treatment mixed
_refine_ls_matrix_type full
_refine_ls_number_parameters 137
_refine_ls_number_reflns 2035
_refine_ls_number_restraints 0
_refine_ls_restrained_S_all 1.077
_refine_ls_R_factor_all 0.0438
_refine_ls_R_factor_gt 0.0359
_refine_ls_shift/su_max 0.001
_refine_ls_shift/su_mean 0.000
_refine_ls_structure_factor_coef Fsqd
_refine_ls_weighting_details 'w=1/[\s^2^(Fo^2^)+(0.0521P)^2^+0.3246P] where P=(Fo^2^+2Fc^2^)/3'
_refine_ls_weighting_scheme calc
_refine_ls_wR_factor_gt 0.0982
_refine_ls_wR_factor_ref 0.1059
_reflns_Friedel_coverage 0.000
_reflns_number_gt 1726
_reflns_number_total 2035
_reflns_threshold_expression 'I > 2\s(I)'
_cod_data_source_file c8ra07355d2.cif
_cod_data_source_block 201806309
_cod_database_code 7231617
_shelx_shelxl_version_number 2014/7
_chemical_oxdiff_formula C15H15O3N1Br1
_shelx_space_group_comment
;
The symmetry employed for this shelxl refinement is uniquely defined
by the following loop, which should always be used as a source of
symmetry information in preference to the above space-group names.
They are only intended as comments.
;
_shelx_estimated_absorpt_t_max 0.562
_shelx_estimated_absorpt_t_min 0.456
_reflns_odcompleteness_completeness 99.87
_reflns_odcompleteness_iscentric 1
_reflns_odcompleteness_theta 66.97
_olex2_refinement_description
;
1. Fixed Uiso
 At 1.2 times of:
  All C(H) groups, All C(H,H) groups
 At 1.5 times of:
  All C(H,H,H) groups
2.a Secondary CH2 refined with riding coordinates:
 C8(H8A,H8B), C9(H9A,H9B), C10(H10A,H10B), C11(H11A,H11B)
2.b Aromatic/amide H refined with riding coordinates:
 C1(H1), C4(H4), C5(H5)
2.c Idealised Me refined as rotating group:
 C7(H7A,H7B,H7C)
;
_olex2_submission_special_instructions 'No special instructions were received'

loop_
_space_group_symop_operation_xyz
'x, y, z'
'-x, y+1/2, -z+1/2'
'-x, -y, -z'
'x, -y-1/2, z-1/2'

loop_
_atom_site_label
_atom_site_type_symbol
_atom_site_fract_x
_atom_site_fract_y
_atom_site_fract_z
_atom_site_U_iso_or_equiv
_atom_site_adp_type
_atom_site_occupancy
_atom_site_site_symmetry_order
_atom_site_calc_flag
_atom_site_refinement_flags_posn
Br1 Br 0.78652(3) 0.43441(7) 0.74277(3) 0.0692(2) Uani 1 1 d .
C1 C 0.7458(2) 0.7787(5) 0.62022(17) 0.0397(7) Uani 1 1 d .
H1 H 0.6803 0.7957 0.6408 0.048 Uiso 1 1 calc R
C2 C 0.8226(2) 0.6177(5) 0.65466(18) 0.0388(6) Uani 1 1 d .
C3 C 0.9231(2) 0.5834(5) 0.62857(19) 0.0389(7) Uani 1 1 d .
C4 C 0.9410(2) 0.7220(5) 0.56391(19) 0.0423(7) Uani 1 1 d .
H4 H 1.0070 0.7054 0.5441 0.051 Uiso 1 1 calc R
C5 C 0.8665(2) 0.8843(5) 0.52672(19) 0.0412(7) Uani 1 1 d .
H5 H 0.8830 0.9729 0.4831 0.049 Uiso 1 1 calc R
C6 C 0.7664(2) 0.9151(4) 0.55490(17) 0.0349(6) Uani 1 1 d .
C7 C 1.0074(3) 0.4102(5) 0.6675(2) 0.0560(9) Uani 1 1 d .
H7A H 1.0302 0.4329 0.7291 0.084 Uiso 1 1 calc GR
H7B H 1.0719 0.4198 0.6420 0.084 Uiso 1 1 calc GR
H7C H 0.9738 0.2675 0.6564 0.084 Uiso 1 1 calc GR
C8 C 0.7136(2) 1.2409(5) 0.46092(19) 0.0398(7) Uani 1 1 d .
H8A H 0.7381 1.1759 0.4121 0.048 Uiso 1 1 calc R
H8B H 0.7754 1.3269 0.4940 0.048 Uiso 1 1 calc R
C9 C 0.6133(3) 1.3909(5) 0.4274(2) 0.0434(7) Uani 1 1 d .
H9A H 0.5501 1.3029 0.3978 0.052 Uiso 1 1 calc R
H9B H 0.5918 1.4623 0.4763 0.052 Uiso 1 1 calc R
C10 C 0.6389(3) 1.5640(5) 0.3658(2) 0.0427(7) Uani 1 1 d .
H10A H 0.6604 1.4919 0.3170 0.051 Uiso 1 1 calc R
H10B H 0.7026 1.6508 0.3955 0.051 Uiso 1 1 calc R
C11 C 0.5403(3) 1.7168(5) 0.3316(2) 0.0479(7) Uani 1 1 d .
H11A H 0.5621 1.8210 0.2917 0.057 Uiso 1 1 calc R
H11B H 0.4780 1.6309 0.2992 0.057 Uiso 1 1 calc R
N1 N 0.6847(2) 1.0672(4) 0.51580(17) 0.0405(6) Uani 1 1 d .
H1A H 0.642(3) 1.102(5) 0.548(2) 0.039(9) Uiso 1 1 d .
O1 O 0.50347(19) 1.8341(4) 0.39756(17) 0.0516(6) Uani 1 1 d .
H1B H 0.554(3) 1.896(6) 0.425(3) 0.063(13) Uiso 1 1 d .

loop_
_atom_site_aniso_label
_atom_site_aniso_U_11
_atom_site_aniso_U_22
_atom_site_aniso_U_33
_atom_site_aniso_U_23
_atom_site_aniso_U_13
_atom_site_aniso_U_12
Br1 0.0657(3) 0.0826(4) 0.0641(3) 0.0330(2) 0.0246(2) 0.0065(2)
C1 0.0333(14) 0.0499(17) 0.0369(14) -0.0033(13) 0.0096(11) -0.0036(13)
C2 0.0424(15) 0.0405(16) 0.0336(14) 0.0002(12) 0.0083(12) -0.0059(13)
C3 0.0361(15) 0.0386(16) 0.0394(15) -0.0010(12) 0.0023(12) 0.0018(12)
C4 0.0325(14) 0.0443(17) 0.0518(17) -0.0004(14) 0.0128(12) 0.0037(12)
C5 0.0406(15) 0.0419(16) 0.0443(16) 0.0040(13) 0.0162(12) -0.0007(13)
C6 0.0308(13) 0.0363(15) 0.0356(14) -0.0032(11) 0.0029(11) 0.0012(11)
C7 0.0502(19) 0.051(2) 0.065(2) 0.0091(16) 0.0079(16) 0.0105(15)
C8 0.0397(15) 0.0390(16) 0.0418(15) -0.0005(13) 0.0114(12) 0.0059(12)
C9 0.0386(15) 0.0393(16) 0.0515(17) 0.0015(14) 0.0081(13) 0.0015(13)
C10 0.0454(16) 0.0383(16) 0.0461(16) -0.0012(13) 0.0138(13) 0.0050(13)
C11 0.0510(17) 0.0386(16) 0.0533(18) 0.0016(14) 0.0095(14) 0.0065(14)
N1 0.0353(13) 0.0429(15) 0.0452(14) 0.0034(11) 0.0125(11) 0.0074(10)
O1 0.0388(12) 0.0438(13) 0.0714(16) -0.0113(12) 0.0105(11) 0.0016(11)

loop_
_atom_type_symbol
_atom_type_description
_atom_type_scat_dispersion_real
_atom_type_scat_dispersion_imag
_atom_type_scat_source
C C 0.0181 0.0091 'International Tables Vol C Tables 4.2.6.8 and 6.1.1.4'
H H 0.0000 0.0000 'International Tables Vol C Tables 4.2.6.8 and 6.1.1.4'
Br Br -0.6763 1.2805 'International Tables Vol C Tables 4.2.6.8 and 6.1.1.4'
N N 0.0311 0.0180 'International Tables Vol C Tables 4.2.6.8 and 6.1.1.4'
O O 0.0492 0.0322 'International Tables Vol C Tables 4.2.6.8 and 6.1.1.4'

loop_
_geom_angle_atom_site_label_1
_geom_angle_atom_site_label_2
_geom_angle_atom_site_label_3
_geom_angle
C2 C1 H1 120.0
C2 C1 C6 120.0(3)
C6 C1 H1 120.0
C1 C2 Br1 117.2(2)
C1 C2 C3 123.7(3)
C3 C2 Br1 119.1(2)
C2 C3 C7 123.4(3)
C4 C3 C2 114.8(3)
C4 C3 C7 121.8(3)
C3 C4 H4 118.1
C3 C4 C5 123.9(3)
C5 C4 H4 118.1
C4 C5 H5 120.1
C4 C5 C6 119.8(3)
C6 C5 H5 120.1
C1 C6 C5 117.8(3)
C1 C6 N1 119.8(3)
C5 C6 N1 122.3(3)
C3 C7 H7A 109.5
C3 C7 H7B 109.5
C3 C7 H7C 109.5
H7A C7 H7B 109.5
H7A C7 H7C 109.5
H7B C7 H7C 109.5
H8A C8 H8B 108.0
C9 C8 H8A 109.4
C9 C8 H8B 109.4
N1 C8 H8A 109.4
N1 C8 H8B 109.4
N1 C8 C9 111.2(2)
C8 C9 H9A 109.2
C8 C9 H9B 109.2
H9A C9 H9B 107.9
C10 C9 C8 112.2(2)
C10 C9 H9A 109.2
C10 C9 H9B 109.2
C9 C10 H10A 108.9
C9 C10 H10B 108.9
C9 C10 C11 113.3(3)
H10A C10 H10B 107.7
C11 C10 H10A 108.9
C11 C10 H10B 108.9
C10 C11 H11A 108.8
C10 C11 H11B 108.8
H11A C11 H11B 107.7
O1 C11 C10 113.6(3)
O1 C11 H11A 108.8
O1 C11 H11B 108.8
C6 N1 C8 120.1(2)
C6 N1 H1A 112(2)
C8 N1 H1A 117(2)
C11 O1 H1B 109(3)

loop_
_geom_bond_atom_site_label_1
_geom_bond_atom_site_label_2
_geom_bond_distance
Br1 C2 1.907(3)
C1 H1 0.9300
C1 C2 1.382(4)
C1 C6 1.388(4)
C2 C3 1.390(4)
C3 C4 1.377(4)
C3 C7 1.506(4)
C4 H4 0.9300
C4 C5 1.382(4)
C5 H5 0.9300
C5 C6 1.399(4)
C6 N1 1.400(3)
C7 H7A 0.9600
C7 H7B 0.9600
C7 H7C 0.9600
C8 H8A 0.9700
C8 H8B 0.9700
C8 C9 1.524(4)
C8 N1 1.457(4)
C9 H9A 0.9700
C9 H9B 0.9700
C9 C10 1.512(4)
C10 H10A 0.9700
C10 H10B 0.9700
C10 C11 1.522(4)
C11 H11A 0.9700
C11 H11B 0.9700
C11 O1 1.413(4)
N1 H1A 0.83(3)
O1 H1B 0.77(4)

loop_
_geom_hbond_atom_site_label_D
_geom_hbond_atom_site_label_H
_geom_hbond_atom_site_label_A
_geom_hbond_distance_DH
_geom_hbond_distance_HA
_geom_hbond_distance_DA
_geom_hbond_angle_DHA
_geom_hbond_site_symmetry_A
N1 H1A O1 0.83(3) 2.17(3) 2.975(3) 164(3) 3_686
O1 H1B N1 0.77(4) 2.16(4) 2.927(4) 173(4) 1_565

loop_
_geom_torsion_atom_site_label_1
_geom_torsion_atom_site_label_2
_geom_torsion_atom_site_label_3
_geom_torsion_atom_site_label_4
_geom_torsion
Br1 C2 C3 C4 179.2(2)
Br1 C2 C3 C7 -1.2(4)
C1 C2 C3 C4 -0.7(4)
C1 C2 C3 C7 178.9(3)
C1 C6 N1 C8 167.1(2)
C2 C1 C6 C5 -0.6(4)
C2 C1 C6 N1 175.4(3)
C2 C3 C4 C5 0.1(4)
C3 C4 C5 C6 0.2(5)
C4 C5 C6 C1 0.0(4)
C4 C5 C6 N1 -175.8(3)
C5 C6 N1 C8 -17.2(4)
C6 C1 C2 Br1 -179.0(2)
C6 C1 C2 C3 1.0(4)
C7 C3 C4 C5 -179.5(3)
C8 C9 C10 C11 -179.8(3)
C9 C8 N1 C6 -178.4(3)
C9 C10 C11 O1 59.8(4)
N1 C8 C9 C10 -176.4(2)
